data_1560907
loop_
_publ_author_name
'Cramer, Alisha J.'
'Cole, Jacqueline M.'

_publ_section_title
;
 Host-guest prospects of neodymium and gadolinium ultraphosphate
 frameworks for nuclear waste storage: Multi-temperature topological
 analysis of nanoporous cages in RP5O14
;
_journal_name_full 'Journal of Solid State Chemistry'
_journal_page_first 250
_journal_page_last 257
_journal_paper_doi 10.1016/j.jssc.2018.07.020
_journal_volume 266
_journal_year 2018
_chemical_formula_sum 'Gd O14 P5'
_chemical_formula_weight 536.10
_space_group_IT_number 53
_space_group_name_Hall '-P 2ac 2'
_space_group_name_H-M_alt 'P m n a'
_symmetry_cell_setting orthorhombic
_symmetry_space_group_name_H-M 'P m n a'
_atom_sites_solution_hydrogens none
_atom_sites_solution_primary direct
_atom_sites_solution_secondary difmap
_audit_creation_method SHELXL-97
_cell_angle_alpha 90.00
_cell_angle_beta 90.00
_cell_angle_gamma 90.00
_cell_formula_units_Z 4
_cell_length_a 13.004(3)
_cell_length_b 8.7260(17)
_cell_length_c 8.9510(18)
_cell_measurement_reflns_used 512
_cell_measurement_temperature 420(2)
_cell_measurement_theta_max 28.28
_cell_measurement_theta_min 2.0
_cell_volume 1015.7(4)
_computing_cell_refinement
;
Rigaku CrystalClear-SM Expert 2.0
;
_computing_data_collection 'Rigaku CrystalClear-SM Expert 2.0'
_computing_data_reduction
;
Rigaku CrystalClear-SM Expert 2.0
;
_computing_molecular_graphics
;
SHELXTL-PLUS (Sheldrick, 1995)
;
_computing_publication_material 'SHELXL-97 (Sheldrick, 1997)'
_computing_structure_refinement 'SHELXL-97 (Sheldrick, 1997)'
_computing_structure_solution 'SHELXS-97 (Sheldrick, 1990)'
_diffrn_ambient_temperature 420(2)
_diffrn_measured_fraction_theta_full 0.820
_diffrn_measured_fraction_theta_max 0.820
_diffrn_measurement_device_type 'Rigaku Saturn 724+ CCD'
_diffrn_measurement_method '\w scans'
_diffrn_radiation_monochromator graphite
_diffrn_radiation_source 'fine-focus sealed tube'
_diffrn_radiation_type MoK\a
_diffrn_radiation_wavelength 0.71073
_diffrn_reflns_av_R_equivalents 0.0628
_diffrn_reflns_av_sigmaI/netI 0.0416
_diffrn_reflns_limit_h_max 17
_diffrn_reflns_limit_h_min -17
_diffrn_reflns_limit_k_max 7
_diffrn_reflns_limit_k_min -11
_diffrn_reflns_limit_l_max 12
_diffrn_reflns_limit_l_min -6
_diffrn_reflns_number 3858
_diffrn_reflns_theta_full 31.11
_diffrn_reflns_theta_max 31.11
_diffrn_reflns_theta_min 3.62
_diffrn_standards_decay_% 0
_diffrn_standards_interval_count 0
_diffrn_standards_interval_time 0
_diffrn_standards_number 0
_exptl_absorpt_coefficient_mu 7.406
_exptl_absorpt_correction_T_max 0.105
_exptl_absorpt_correction_T_min 0.069
_exptl_absorpt_correction_type empirical
_exptl_absorpt_process_details
;
T. Higashi, ABSCOR, empirical absorption correction
;
_exptl_crystal_colour colourless
_exptl_crystal_density_diffrn 3.506
_exptl_crystal_density_method 'not measured'
_exptl_crystal_description block
_exptl_crystal_F_000 1004
_exptl_crystal_size_max 0.4
_exptl_crystal_size_mid 0.4
_exptl_crystal_size_min 0.3
_refine_diff_density_max 1.553
_refine_diff_density_min -1.132
_refine_diff_density_rms 0.217
_refine_ls_extinction_coef 0.0120(10)
_refine_ls_extinction_expression Fc^*^=kFc[1+0.001xFc^2^\l^3^/sin(2\q)]^-1/4^
_refine_ls_extinction_method SHELXL
_refine_ls_goodness_of_fit_ref 1.232
_refine_ls_hydrogen_treatment none
_refine_ls_matrix_type full
_refine_ls_number_parameters 99
_refine_ls_number_reflns 1396
_refine_ls_number_restraints 0
_refine_ls_restrained_S_all 1.232
_refine_ls_R_factor_all 0.0322
_refine_ls_R_factor_gt 0.0317
_refine_ls_shift/su_max 0.000
_refine_ls_shift/su_mean 0.000
_refine_ls_structure_factor_coef Fsqd
_refine_ls_weighting_details 'calc w=1/[\s^2^(Fo^2^)+(0.0395P)^2^+2.1936P] where P=(Fo^2^+2Fc^2^)/3'
_refine_ls_weighting_scheme calc
_refine_ls_wR_factor_gt 0.0848
_refine_ls_wR_factor_ref 0.0851
_reflns_number_gt 1377
_reflns_number_total 1396
_reflns_threshold_expression >2sigma(I)
_cod_data_source_file 2gd420i-2b.cif
_cod_data_source_block 2gd420i-2b
_cod_original_cell_volume 1015.7(3)
_cod_original_sg_symbol_H-M Pmna
_cod_database_code 1560907

loop_
_symmetry_equiv_pos_as_xyz
'x, y, z'
'-x+1/2, -y, z+1/2'
'-x+1/2, y, -z+1/2'
'x, -y, -z'
'-x, -y, -z'
'x-1/2, y, -z-1/2'
'x-1/2, -y, z-1/2'
'-x, y, z'

loop_
_atom_site_label
_atom_site_type_symbol
_atom_site_fract_x
_atom_site_fract_y
_atom_site_fract_z
_atom_site_U_iso_or_equiv
_atom_site_adp_type
_atom_site_occupancy
_atom_site_symmetry_multiplicity
_atom_site_calc_flag
_atom_site_refinement_flags
_atom_site_disorder_assembly
_atom_site_disorder_group
Gd1 Gd 0.5000 0.27714(3) 0.18993(3) 0.00991(15) Uani 1 2 d S . .
P1 P 0.66497(8) 0.76352(12) 0.45096(11) 0.0106(2) Uani 1 1 d . . .
P2 P 0.5000 0.68514(18) 0.24503(16) 0.0105(3) Uani 1 2 d S . .
P3 P 0.32763(10) 0.0000 0.0000 0.0101(3) Uani 1 2 d S . .
P4 P 0.29801(11) 0.5000 0.0000 0.0119(3) Uani 1 2 d S . .
O1 O 0.3518(3) 0.4137(4) 0.1172(4) 0.0218(7) Uani 1 1 d . . .
O2 O 0.5000 0.7097(6) 0.0820(5) 0.0213(10) Uani 1 2 d S . .
O3 O 0.7523(3) 0.8866(4) 0.0830(4) 0.0251(7) Uani 1 1 d . . .
O4 O 0.7810(3) 0.6094(4) 0.0859(4) 0.0267(8) Uani 1 1 d . . .
O5 O 0.5940(3) 0.7857(4) 0.3116(3) 0.0192(8) Uani 1 1 d . . .
O6 O 0.5000 0.5321(6) 0.3115(4) 0.0170(9) Uani 1 2 d S . .
O7 O 0.3833(3) 0.0816(4) 0.1188(3) 0.0200(6) Uani 1 1 d . . .
O8 O 0.6127(3) 0.2280(4) 0.4042(4) 0.0245(8) Uani 1 1 d . . .

loop_
_atom_site_aniso_label
_atom_site_aniso_U_11
_atom_site_aniso_U_22
_atom_site_aniso_U_33
_atom_site_aniso_U_23
_atom_site_aniso_U_13
_atom_site_aniso_U_12
Gd1 0.01108(18) 0.0088(2) 0.00982(19) -0.00008(8) 0.000 0.000
P1 0.0115(4) 0.0087(5) 0.0114(4) 0.0003(3) -0.0001(3) -0.0009(3)
P2 0.0109(6) 0.0117(6) 0.0090(5) -0.0007(5) 0.000 0.000
P3 0.0106(5) 0.0074(6) 0.0123(5) 0.0006(5) 0.000 0.000
P4 0.0110(6) 0.0095(7) 0.0151(6) 0.0006(5) 0.000 0.000
O1 0.0203(14) 0.0220(17) 0.0233(14) 0.0039(13) -0.0051(12) 0.0077(13)
O2 0.029(2) 0.026(3) 0.0082(17) -0.0006(18) 0.000 0.000
O3 0.0248(16) 0.032(2) 0.0182(13) 0.0007(13) 0.0017(12) 0.0180(15)
O4 0.0355(19) 0.0223(19) 0.0222(14) 0.0096(13) -0.0102(14) -0.0170(15)
O5 0.0152(16) 0.021(2) 0.0213(17) 0.0018(11) -0.0077(11) -0.0050(12)
O6 0.022(2) 0.011(2) 0.018(2) -0.0010(15) 0.000 0.000
O7 0.0234(14) 0.0155(15) 0.0210(13) -0.0022(12) -0.0046(12) -0.0066(12)
O8 0.0315(19) 0.0267(19) 0.0154(15) -0.0004(12) -0.0103(14) 0.0033(14)

loop_
_atom_type_symbol
_atom_type_description
_atom_type_scat_dispersion_real
_atom_type_scat_dispersion_imag
_atom_type_scat_source
O O 0.0106 0.0060 'International Tables Vol C Tables 4.2.6.8 and 6.1.1.4'
P P 0.1023 0.0942 'International Tables Vol C Tables 4.2.6.8 and 6.1.1.4'
Gd Gd -0.1653 3.9035 'International Tables Vol C Tables 4.2.6.8 and 6.1.1.4'

loop_
_geom_angle_atom_site_label_1
_geom_angle_atom_site_label_2
_geom_angle_atom_site_label_3
_geom_angle
_geom_angle_site_symmetry_1
_geom_angle_site_symmetry_3
O1 Gd1 O1 109.66(18) 8_655 .
O1 Gd1 O7 144.39(12) 8_655 .
O1 Gd1 O7 76.49(13) . .
O1 Gd1 O7 76.49(13) 8_655 8_655
O1 Gd1 O7 144.39(12) . 8_655
O7 Gd1 O7 79.62(17) . 8_655
O1 Gd1 O2 72.56(10) 8_655 5_665
O1 Gd1 O2 72.56(10) . 5_665
O7 Gd1 O2 76.45(12) . 5_665
O7 Gd1 O2 76.45(12) 8_655 5_665
O1 Gd1 O8 79.39(13) 8_655 .
O1 Gd1 O8 142.49(12) . .
O7 Gd1 O8 117.83(12) . .
O7 Gd1 O8 72.62(12) 8_655 .
O2 Gd1 O8 142.15(10) 5_665 .
O1 Gd1 O8 142.49(12) 8_655 8_655
O1 Gd1 O8 79.39(13) . 8_655
O7 Gd1 O8 72.62(12) . 8_655
O7 Gd1 O8 117.83(12) 8_655 8_655
O2 Gd1 O8 142.15(10) 5_665 8_655
O8 Gd1 O8 73.4(2) . 8_655
O1 Gd1 O6 70.57(10) 8_655 .
O1 Gd1 O6 70.57(10) . .
O7 Gd1 O6 139.86(8) . .
O7 Gd1 O6 139.86(8) 8_655 .
O2 Gd1 O6 113.37(16) 5_665 .
O8 Gd1 O6 79.25(11) . .
O8 Gd1 O6 79.25(11) 8_655 .
O8 P1 O3 117.4(2) 4_566 3_655
O8 P1 O4 116.2(2) 4_566 3_655
O3 P1 O4 104.1(2) 3_655 3_655
O8 P1 O5 115.2(2) 4_566 .
O3 P1 O5 99.64(19) 3_655 .
O4 P1 O5 101.79(19) 3_655 .
O6 P2 O2 122.4(3) . .
O6 P2 O5 110.19(16) . .
O2 P2 O5 106.59(18) . .
O6 P2 O5 110.19(16) . 8_655
O2 P2 O5 106.59(18) . 8_655
O5 P2 O5 98.1(3) . 8_655
O7 P3 O7 121.0(3) . 4
O7 P3 O3 106.31(17) . 8_645
O7 P3 O3 110.6(2) 4 8_645
O7 P3 O3 110.6(2) . 5_665
O7 P3 O3 106.31(17) 4 5_665
O3 P3 O3 99.9(3) 8_645 5_665
O1 P4 O1 123.1(3) 4_565 .
O1 P4 O4 105.59(18) 4_565 5_665
O1 P4 O4 110.1(2) . 5_665
O1 P4 O4 110.1(2) 4_565 8_655
O1 P4 O4 105.59(18) . 8_655
O4 P4 O4 100.1(3) 5_665 8_655
P4 O1 Gd1 147.8(2) . .
P2 O2 Gd1 174.3(3) . 5_665
P1 O3 P3 141.3(2) 3_655 5_665
P1 O4 P4 134.9(2) 3_655 5_665
P1 O5 P2 132.3(2) . .
P2 O6 Gd1 129.9(2) . .
P3 O7 Gd1 149.08(19) . .
P1 O8 Gd1 163.8(2) 4_566 .

loop_
_geom_bond_atom_site_label_1
_geom_bond_atom_site_label_2
_geom_bond_distance
_geom_bond_site_symmetry_2
Gd1 O1 2.357(3) 8_655
Gd1 O1 2.357(3) .
Gd1 O7 2.371(3) .
Gd1 O7 2.371(3) 8_655
Gd1 O2 2.437(5) 5_665
Gd1 O8 2.452(3) .
Gd1 O8 2.452(3) 8_655
Gd1 O6 2.477(5) .
P1 O8 1.466(4) 4_566
P1 O3 1.550(3) 3_655
P1 O4 1.553(3) 3_655
P1 O5 1.564(3) .
P2 O6 1.462(5) .
P2 O2 1.475(5) .
P2 O5 1.618(4) .
P2 O5 1.618(4) 8_655
P3 O7 1.470(3) .
P3 O7 1.470(3) 4
P3 O3 1.616(3) 8_645
P3 O3 1.616(3) 5_665
P4 O1 1.469(3) 4_565
P4 O1 1.469(3) .
P4 O4 1.600(3) 5_665
P4 O4 1.600(3) 8_655
O2 Gd1 2.437(5) 5_665
O3 P1 1.550(3) 3_655
O3 P3 1.616(3) 5_665
O4 P1 1.553(3) 3_655
O4 P4 1.600(3) 5_665
O8 P1 1.466(3) 4_566

_cod_database_fobs_code 1560907
